data_7216103
loop_
_publ_author_name
'Gdaniec, Maria'
'Bensemann, Igor'
'Po\/lo\'nski, Tadeusz'

_publ_section_title
;
 Interplay of hydrogen bonding and aromatic ring interactions in
 supramolecular complexes of phenazine with
 N,N&#x2032;-bis(2-pyridyl)aryldiamines
;
_journal_issue 71
_journal_name_full CrystEngComm
_journal_page_first 433
_journal_paper_doi 10.1039/b503023d
_journal_volume 7
_journal_year 2005
_chemical_formula_moiety 'C22 H18 N4 O2 S, C12 H8 N2'
_chemical_formula_sum 'C34 H26 N6 O2 S'
_chemical_formula_weight 582.67
_chemical_melting_point 204.5(5)
_chemical_name_common
;N,N'-Bis(2-pyridyl)-4,4'-sulphonyldianiline phenazine 1:1
complex
;
_chemical_name_systematic
;
N,N'-Bis(2-pyridyl)-4,4'-sulphonyldianiline phenazine 1:1 complex
;
_space_group_IT_number 14
_symmetry_cell_setting monoclinic
_symmetry_space_group_name_Hall '-P 2yn'
_symmetry_space_group_name_H-M 'P 1 21/n 1'
_atom_sites_solution_hydrogens mixed
_atom_sites_solution_primary direct
_atom_sites_solution_secondary difmap
_audit_creation_method SHELXL-97
_cell_angle_alpha 90.00
_cell_angle_beta 101.831(5)
_cell_angle_gamma 90.00
_cell_formula_units_Z 4
_cell_length_a 14.1875(8)
_cell_length_b 8.7245(5)
_cell_length_c 23.0060(13)
_cell_measurement_reflns_used 4833
_cell_measurement_temperature 120(2)
_cell_measurement_theta_max 25
_cell_measurement_theta_min 4
_cell_volume 2787.2(3)
_computing_cell_refinement 'KM4RED, Version 1.157a, 1999'
_computing_data_collection 'KM4CCD, Version 1.157a, 1999'
_computing_data_reduction 'KM4RED, Version 1.157a, 1999'
_computing_molecular_graphics
;
Stereochemical Workstation, Siemens Analytical X-Ray Instruments,
Inc., 1989.
;
_computing_publication_material 'SHELXL-97 (Sheldrick, 1997)'
_computing_structure_refinement 'SHELXL-97 (Sheldrick, 1997)'
_computing_structure_solution 'SHELXS-97 (Sheldrick, 1997)'
_diffrn_ambient_temperature 120(2)
_diffrn_measured_fraction_theta_full 0.995
_diffrn_measured_fraction_theta_max 0.995
_diffrn_measurement_device_type 'Kuma KM4CCD diffractometer'
_diffrn_measurement_method '\o scan'
_diffrn_radiation_monochromator graphite
_diffrn_radiation_source 'fine-focus sealed tube'
_diffrn_radiation_type MoK\a
_diffrn_radiation_wavelength 0.71073
_diffrn_reflns_av_R_equivalents 0.0495
_diffrn_reflns_av_sigmaI/netI 0.0549
_diffrn_reflns_limit_h_max 16
_diffrn_reflns_limit_h_min -16
_diffrn_reflns_limit_k_max 10
_diffrn_reflns_limit_k_min -7
_diffrn_reflns_limit_l_max 27
_diffrn_reflns_limit_l_min -24
_diffrn_reflns_number 14433
_diffrn_reflns_theta_full 25.03
_diffrn_reflns_theta_max 25.03
_diffrn_reflns_theta_min 4.17
_diffrn_standards_decay_% negligible
_diffrn_standards_interval_count 0
_diffrn_standards_interval_time 0
_diffrn_standards_number 0
_exptl_absorpt_coefficient_mu 0.161
_exptl_absorpt_correction_type none
_exptl_crystal_colour yellow
_exptl_crystal_density_diffrn 1.389
_exptl_crystal_density_method 'not measured'
_exptl_crystal_description needle
_exptl_crystal_F_000 1216
_exptl_crystal_size_max 0.6
_exptl_crystal_size_mid 0.15
_exptl_crystal_size_min 0.15
_refine_diff_density_max 0.236
_refine_diff_density_min -0.379
_refine_diff_density_rms 0.053
_refine_ls_extinction_method none
_refine_ls_goodness_of_fit_ref 0.922
_refine_ls_hydrogen_treatment refU
_refine_ls_matrix_type full
_refine_ls_number_parameters 414
_refine_ls_number_reflns 4909
_refine_ls_number_restraints 0
_refine_ls_restrained_S_all 0.922
_refine_ls_R_factor_all 0.0645
_refine_ls_R_factor_gt 0.0399
_refine_ls_shift/su_max 0.000
_refine_ls_shift/su_mean 0.000
_refine_ls_structure_factor_coef Fsqd
_refine_ls_weighting_details 'calc w=1/[\s^2^(Fo^2^)+(0.0494P)^2^+0.0000P] where P=(Fo^2^+2Fc^2^)/3'
_refine_ls_weighting_scheme calc
_refine_ls_wR_factor_gt 0.0858
_refine_ls_wR_factor_ref 0.0950
_reflns_number_gt 3383
_reflns_number_total 4909
_reflns_threshold_expression >2sigma(I)
_cod_data_source_file b503023d.txt
_cod_data_source_block 3-phz
_cod_depositor_comments
;
The following automatic conversions were performed:

'_chemical_melting_point' value '204-205' was changed to '204.5(5)' -
the average value was taken and precision was
estimated.

'_refine_ls_hydrogen_treatment' value 'refu' changed to
'refU' according to
/usr/data/users/saulius/automatic-downloads/retrospective/RSC/lib/dictionaries/cif_core.dic
dictionary named 'cif_core.dic' version 2.4.2 from 2011-04-26.

Automatic conversion script
Id: cif_fix_values 2281 2013-09-26 08:29:07Z andrius 

The following automatic conversions were performed:

'_atom_sites_solution_hydrogens' value 'geom,difmap' was changed to
'mixed'.

Automatic conversion script
Id: cif_fix_values 6452 2018-10-05 10:23:21Z andrius 
;
_cod_original_sg_symbol_Hall -P2yn
_cod_original_sg_symbol_H-M P2(1)/n
_cod_database_code 7216103

loop_
_symmetry_equiv_pos_as_xyz
'x, y, z'
'x+1/2, -y+1/2, z+1/2'
'-x, -y, -z'
'-x-1/2, y-1/2, -z-1/2'

loop_
_atom_site_label
_atom_site_type_symbol
_atom_site_fract_x
_atom_site_fract_y
_atom_site_fract_z
_atom_site_U_iso_or_equiv
_atom_site_adp_type
_atom_site_occupancy
_atom_site_symmetry_multiplicity
_atom_site_calc_flag
_atom_site_refinement_flags
N1A N 0.15659(11) 0.11799(17) 0.04481(7) 0.0253(4) Uani 1 1 d .
C2A C 0.14614(13) 0.1667(2) -0.01155(8) 0.0244(4) Uani 1 1 d .
C3A C 0.16294(14) 0.3228(2) -0.02307(10) 0.0342(5) Uani 1 1 d .
H3AA H 0.1817 0.3933 0.0093 0.042(6) Uiso 1 1 d R
C4A C 0.15288(15) 0.3729(3) -0.08010(11) 0.0442(6) Uani 1 1 d .
H4AA H 0.1638 0.4790 -0.0877 0.044(6) Uiso 1 1 d R
C5A C 0.12623(16) 0.2702(3) -0.12835(11) 0.0496(7) Uani 1 1 d .
H5AA H 0.1200 0.3072 -0.1683 0.063(7) Uiso 1 1 d R
C6A C 0.10946(15) 0.1212(3) -0.11901(10) 0.0420(6) Uani 1 1 d .
H6AA H 0.0917 0.0531 -0.1522 0.053(7) Uiso 1 1 d R
C7A C 0.11769(13) 0.0642(2) -0.06034(9) 0.0280(5) Uani 1 1 d .
N8A N 0.09841(12) -0.08447(19) -0.05201(8) 0.0337(4) Uani 1 1 d .
C9A C 0.10803(13) -0.1322(2) 0.00451(9) 0.0289(5) Uani 1 1 d .
C10A C 0.08692(15) -0.2862(2) 0.01638(12) 0.0431(6) Uani 1 1 d .
H10A H 0.0647 -0.3559 -0.0158 0.048(7) Uiso 1 1 d R
C11A C 0.09789(16) -0.3358(3) 0.07324(13) 0.0520(7) Uani 1 1 d .
H11A H 0.0830 -0.4403 0.0808 0.052(7) Uiso 1 1 d R
C12A C 0.13076(16) -0.2368(3) 0.12158(12) 0.0466(6) Uani 1 1 d .
H12A H 0.1390 -0.2752 0.1614 0.056(7) Uiso 1 1 d R
C13A C 0.15093(15) -0.0886(2) 0.11247(10) 0.0367(5) Uani 1 1 d .
H13A H 0.1732 -0.0220 0.1457 0.039(6) Uiso 1 1 d R
C14A C 0.13879(13) -0.0310(2) 0.05337(9) 0.0249(4) Uani 1 1 d .
N1 N 0.60286(11) 1.02038(17) -0.03737(7) 0.0264(4) Uani 1 1 d .
C2 C 0.63605(13) 1.1136(2) 0.00800(8) 0.0243(4) Uani 1 1 d .
C3 C 0.66135(14) 1.2670(2) 0.00019(10) 0.0321(5) Uani 1 1 d .
H3A H 0.6855 1.3313 0.0338 0.035(6) Uiso 1 1 d R
C4 C 0.65093(15) 1.3220(2) -0.05652(10) 0.0366(5) Uani 1 1 d .
H4A H 0.6678 1.4262 -0.0631 0.044(6) Uiso 1 1 d R
C5 C 0.61556(15) 1.2270(2) -0.10425(10) 0.0355(5) Uani 1 1 d .
H5A H 0.6075 1.2632 -0.1444 0.029(5) Uiso 1 1 d R
C6 C 0.59289(14) 1.0795(2) -0.09196(9) 0.0316(5) Uani 1 1 d .
H6A H 0.5679 1.0138 -0.1250 0.030(5) Uiso 1 1 d R
N7 N 0.64732(11) 1.06069(16) 0.06584(7) 0.0251(4) Uani 1 1 d .
H7A H 0.6626 1.1341 0.0937 0.033(6) Uiso 1 1 d R
C8 C 0.63933(12) 0.91497(19) 0.08868(8) 0.0210(4) Uani 1 1 d .
C9 C 0.66309(13) 0.9017(2) 0.15050(8) 0.0241(4) Uani 1 1 d .
H9A H 0.6814 0.9916 0.1741 0.021(5) Uiso 1 1 d R
C10 C 0.66070(13) 0.7624(2) 0.17815(8) 0.0241(4) Uani 1 1 d .
H10B H 0.6772 0.7548 0.2206 0.023(5) Uiso 1 1 d R
C11 C 0.63383(13) 0.6322(2) 0.14353(8) 0.0227(4) Uani 1 1 d .
C12 C 0.60807(13) 0.6451(2) 0.08213(8) 0.0242(4) Uani 1 1 d .
H12B H 0.5882 0.5552 0.0587 0.026(5) Uiso 1 1 d R
C13 C 0.61070(13) 0.7842(2) 0.05430(8) 0.0232(4) Uani 1 1 d .
H13B H 0.5931 0.7916 0.0118 0.019(5) Uiso 1 1 d R
S14 S 0.63278(4) 0.45400(5) 0.17867(2) 0.02890(15) Uani 1 1 d .
O1 O 0.67530(10) 0.47341(15) 0.24045(6) 0.0372(4) Uani 1 1 d .
O2 O 0.67357(10) 0.34145(14) 0.14479(6) 0.0344(4) Uani 1 1 d .
C15 C 0.51102(14) 0.4085(2) 0.17286(8) 0.0256(5) Uani 1 1 d .
C16 C 0.46074(15) 0.4691(2) 0.21325(8) 0.0302(5) Uani 1 1 d .
H16A H 0.4944 0.5308 0.2454 0.029(5) Uiso 1 1 d R
C17 C 0.36373(15) 0.4426(2) 0.20833(8) 0.0295(5) Uani 1 1 d .
H17A H 0.3303 0.4853 0.2369 0.029(5) Uiso 1 1 d R
C18 C 0.31388(14) 0.3524(2) 0.16135(8) 0.0253(5) Uani 1 1 d .
C19 C 0.36530(14) 0.2913(2) 0.12064(8) 0.0253(5) Uani 1 1 d .
H19A H 0.3322 0.2293 0.0884 0.025(5) Uiso 1 1 d R
C20 C 0.46218(14) 0.3186(2) 0.12606(8) 0.0267(5) Uani 1 1 d .
H20A H 0.4961 0.2760 0.0978 0.033(6) Uiso 1 1 d R
N21 N 0.21676(12) 0.31583(17) 0.15158(7) 0.0297(4) Uani 1 1 d .
H21A H 0.1966 0.2536 0.1203 0.047(7) Uiso 1 1 d R
C22 C 0.14502(15) 0.3580(2) 0.18147(8) 0.0283(5) Uani 1 1 d .
N23 N 0.16566(13) 0.45651(19) 0.22639(7) 0.0374(5) Uani 1 1 d .
C24 C 0.09199(19) 0.4960(3) 0.25213(10) 0.0452(6) Uani 1 1 d .
H24A H 0.1050 0.5680 0.2843 0.055(7) Uiso 1 1 d R
C25 C 0.00004(18) 0.4420(2) 0.23582(10) 0.0421(6) Uani 1 1 d .
H25A H -0.0493 0.4746 0.2560 0.062(7) Uiso 1 1 d R
C26 C -0.01999(17) 0.3382(2) 0.18908(9) 0.0369(5) Uani 1 1 d .
H26A H -0.0838 0.2975 0.1763 0.040(6) Uiso 1 1 d R
C27 C 0.05310(15) 0.2952(2) 0.16154(9) 0.0318(5) Uani 1 1 d .
H27A H 0.0413 0.2234 0.1293 0.033(5) Uiso 1 1 d R

loop_
_atom_site_aniso_label
_atom_site_aniso_U_11
_atom_site_aniso_U_22
_atom_site_aniso_U_33
_atom_site_aniso_U_23
_atom_site_aniso_U_13
_atom_site_aniso_U_12
N1A 0.0238(9) 0.0255(9) 0.0271(9) -0.0019(7) 0.0065(7) -0.0014(7)
C2A 0.0161(10) 0.0298(11) 0.0278(11) 0.0006(9) 0.0057(8) 0.0008(8)
C3A 0.0248(12) 0.0306(12) 0.0469(14) 0.0056(11) 0.0068(10) -0.0007(9)
C4A 0.0286(13) 0.0443(15) 0.0606(17) 0.0224(13) 0.0115(11) 0.0042(11)
C5A 0.0321(14) 0.0786(19) 0.0401(15) 0.0269(14) 0.0120(11) 0.0122(13)
C6A 0.0341(14) 0.0652(17) 0.0262(12) -0.0010(12) 0.0050(10) 0.0092(12)
C7A 0.0181(11) 0.0363(12) 0.0296(12) -0.0047(9) 0.0048(8) 0.0018(9)
N8A 0.0270(10) 0.0349(11) 0.0371(11) -0.0113(8) 0.0014(8) 0.0018(8)
C9A 0.0185(11) 0.0259(11) 0.0415(13) -0.0027(10) 0.0040(9) 0.0015(8)
C10A 0.0286(13) 0.0225(12) 0.0751(19) -0.0027(12) 0.0037(12) -0.0012(10)
C11A 0.0331(14) 0.0282(13) 0.097(2) 0.0211(14) 0.0177(14) 0.0005(11)
C12A 0.0393(15) 0.0458(15) 0.0597(17) 0.0225(13) 0.0215(12) 0.0091(12)
C13A 0.0371(14) 0.0392(13) 0.0361(13) 0.0062(11) 0.0132(10) 0.0054(10)
C14A 0.0176(11) 0.0251(11) 0.0329(12) 0.0006(9) 0.0074(8) 0.0012(9)
N1 0.0295(10) 0.0257(9) 0.0244(9) 0.0031(7) 0.0064(7) 0.0026(7)
C2 0.0182(10) 0.0234(10) 0.0314(12) 0.0041(9) 0.0054(8) 0.0040(8)
C3 0.0259(12) 0.0228(11) 0.0452(14) 0.0060(10) 0.0021(10) -0.0010(9)
C4 0.0320(13) 0.0241(12) 0.0549(16) 0.0155(11) 0.0117(11) 0.0013(9)
C5 0.0364(13) 0.0343(12) 0.0380(14) 0.0158(11) 0.0127(10) 0.0087(10)
C6 0.0350(13) 0.0307(12) 0.0295(12) 0.0059(10) 0.0077(9) 0.0091(10)
N7 0.0288(10) 0.0182(8) 0.0267(9) -0.0015(7) 0.0017(7) -0.0033(7)
C8 0.0163(10) 0.0194(10) 0.0268(11) 0.0010(8) 0.0033(8) -0.0008(8)
C9 0.0245(11) 0.0202(10) 0.0255(11) -0.0062(8) 0.0005(8) -0.0023(8)
C10 0.0248(11) 0.0240(11) 0.0220(11) -0.0004(8) 0.0011(8) -0.0029(8)
C11 0.0211(11) 0.0201(10) 0.0249(11) 0.0002(8) 0.0003(8) -0.0005(8)
C12 0.0263(11) 0.0199(10) 0.0240(11) -0.0027(8) -0.0004(8) 0.0001(8)
C13 0.0234(11) 0.0227(10) 0.0223(11) 0.0002(8) 0.0017(8) 0.0019(8)
S14 0.0335(3) 0.0213(3) 0.0269(3) 0.0038(2) -0.0056(2) -0.0009(2)
O1 0.0441(9) 0.0328(8) 0.0262(8) 0.0058(6) -0.0129(6) -0.0035(7)
O2 0.0349(9) 0.0216(7) 0.0424(9) -0.0017(6) -0.0020(7) 0.0050(6)
C15 0.0335(12) 0.0190(10) 0.0210(10) 0.0051(8) -0.0019(9) -0.0043(9)
C16 0.0436(14) 0.0231(11) 0.0196(11) 0.0003(8) -0.0039(9) -0.0080(10)
C17 0.0429(13) 0.0241(11) 0.0208(11) -0.0013(8) 0.0051(9) -0.0066(10)
C18 0.0344(12) 0.0191(10) 0.0210(11) 0.0039(8) 0.0023(9) -0.0033(9)
C19 0.0363(13) 0.0185(10) 0.0186(10) -0.0012(8) -0.0002(9) -0.0032(9)
C20 0.0354(13) 0.0202(10) 0.0232(11) 0.0039(8) 0.0026(9) -0.0007(9)
N21 0.0352(11) 0.0287(9) 0.0250(9) -0.0086(8) 0.0059(8) -0.0060(8)
C22 0.0414(13) 0.0228(11) 0.0210(11) 0.0020(9) 0.0075(9) -0.0016(9)
N23 0.0549(13) 0.0319(10) 0.0299(10) -0.0067(8) 0.0194(9) -0.0112(9)
C24 0.0678(18) 0.0394(13) 0.0351(14) -0.0101(11) 0.0263(12) -0.0141(12)
C25 0.0572(17) 0.0358(13) 0.0407(14) -0.0004(11) 0.0271(12) -0.0030(12)
C26 0.0428(15) 0.0340(12) 0.0352(13) 0.0050(10) 0.0106(11) -0.0003(11)
C27 0.0406(14) 0.0279(11) 0.0269(12) -0.0023(9) 0.0071(10) -0.0015(10)

loop_
_atom_type_symbol
_atom_type_description
_atom_type_scat_dispersion_real
_atom_type_scat_dispersion_imag
_atom_type_scat_source
C C 0.0181 0.0091 'International Tables Vol C Tables 4.2.6.8 and 6.1.1.4'
H H 0.0000 0.0000 'International Tables Vol C Tables 4.2.6.8 and 6.1.1.4'
N N 0.0311 0.0180 'International Tables Vol C Tables 4.2.6.8 and 6.1.1.4'
O O 0.0492 0.0322 'International Tables Vol C Tables 4.2.6.8 and 6.1.1.4'
S S 0.3331 0.5567 'International Tables Vol C Tables 4.2.6.8 and 6.1.1.4'

loop_
_geom_angle_atom_site_label_1
_geom_angle_atom_site_label_2
_geom_angle_atom_site_label_3
_geom_angle
C2A N1A C14A 117.38(16)
N1A C2A C3A 119.68(18)
N1A C2A C7A 121.20(17)
C3A C2A C7A 119.11(18)
C4A C3A C2A 120.0(2)
C4A C3A H3AA 119.9
C2A C3A H3AA 120.1
C3A C4A C5A 120.7(2)
C3A C4A H4AA 119.7
C5A C4A H4AA 119.7
C6A C5A C4A 120.9(2)
C6A C5A H5AA 119.5
C4A C5A H5AA 119.6
C5A C6A C7A 120.4(2)
C5A C6A H6AA 119.8
C7A C6A H6AA 119.8
N8A C7A C6A 119.50(19)
N8A C7A C2A 121.63(18)
C6A C7A C2A 118.87(19)
C9A N8A C7A 116.86(17)
N8A C9A C10A 119.78(19)
N8A C9A C14A 121.65(17)
C10A C9A C14A 118.58(19)
C11A C10A C9A 120.1(2)
C11A C10A H10A 119.8
C9A C10A H10A 120.0
C10A C11A C12A 121.3(2)
C10A C11A H11A 119.4
C12A C11A H11A 119.3
C13A C12A C11A 120.7(2)
C13A C12A H12A 119.6
C11A C12A H12A 119.7
C12A C13A C14A 119.8(2)
C12A C13A H13A 120.2
C14A C13A H13A 120.0
N1A C14A C9A 121.24(17)
N1A C14A C13A 119.35(18)
C9A C14A C13A 119.41(18)
C2 N1 C6 116.91(16)
N1 C2 N7 120.12(16)
N1 C2 C3 122.67(18)
N7 C2 C3 117.21(17)
C4 C3 C2 118.3(2)
C4 C3 H3A 121.0
C2 C3 H3A 120.7
C3 C4 C5 119.77(19)
C3 C4 H4A 120.0
C5 C4 H4A 120.2
C6 C5 C4 117.42(19)
C6 C5 H5A 121.4
C4 C5 H5A 121.2
N1 C6 C5 124.9(2)
N1 C6 H6A 117.6
C5 C6 H6A 117.5
C2 N7 C8 131.72(16)
C2 N7 H7A 114.1
C8 N7 H7A 114.1
N7 C8 C9 116.08(16)
N7 C8 C13 124.67(16)
C9 C8 C13 119.25(16)
C10 C9 C8 121.35(17)
C10 C9 H9A 119.3
C8 C9 H9A 119.3
C9 C10 C11 119.02(17)
C9 C10 H10B 120.5
C11 C10 H10B 120.4
C12 C11 C10 119.96(16)
C12 C11 S14 120.98(14)
C10 C11 S14 119.06(14)
C13 C12 C11 121.16(17)
C13 C12 H12B 119.5
C11 C12 H12B 119.4
C12 C13 C8 119.23(17)
C12 C13 H13B 120.4
C8 C13 H13B 120.3
O1 S14 O2 118.71(8)
O1 S14 C15 108.06(9)
O2 S14 C15 107.60(8)
O1 S14 C11 108.06(8)
O2 S14 C11 108.14(8)
C15 S14 C11 105.51(9)
C16 C15 C20 119.26(19)
C16 C15 S14 119.82(15)
C20 C15 S14 120.81(16)
C17 C16 C15 121.57(18)
C17 C16 H16A 119.2
C15 C16 H16A 119.2
C16 C17 C18 119.61(19)
C16 C17 H17A 120.2
C18 C17 H17A 120.2
N21 C18 C19 116.05(17)
N21 C18 C17 125.46(18)
C19 C18 C17 118.49(19)
C20 C19 C18 121.33(18)
C20 C19 H19A 119.3
C18 C19 H19A 119.4
C19 C20 C15 119.73(19)
C19 C20 H20A 120.2
C15 C20 H20A 120.1
C18 N21 C22 131.53(17)
C18 N21 H21A 114.3
C22 N21 H21A 114.2
N23 C22 N21 119.26(18)
N23 C22 C27 123.26(18)
N21 C22 C27 117.47(17)
C22 N23 C24 116.08(19)
N23 C24 C25 125.1(2)
N23 C24 H24A 117.6
C25 C24 H24A 117.3
C24 C25 C26 118.0(2)
C24 C25 H25A 121.0
C26 C25 H25A 121.0
C27 C26 C25 118.7(2)
C27 C26 H26A 120.8
C25 C26 H26A 120.5
C26 C27 C22 118.82(19)
C26 C27 H27A 120.5
C22 C27 H27A 120.7

loop_
_geom_bond_atom_site_label_1
_geom_bond_atom_site_label_2
_geom_bond_distance
N1A C2A 1.344(2)
N1A C14A 1.346(2)
C2A C3A 1.417(3)
C2A C7A 1.427(3)
C3A C4A 1.362(3)
C3A H3AA 0.9601
C4A C5A 1.417(3)
C4A H4AA 0.9600
C5A C6A 1.346(3)
C5A H5AA 0.9602
C6A C7A 1.421(3)
C6A H6AA 0.9600
C7A N8A 1.348(2)
N8A C9A 1.345(2)
C9A C10A 1.416(3)
C9A C14A 1.426(3)
C10A C11A 1.356(3)
C10A H10A 0.9600
C11A C12A 1.410(3)
C11A H11A 0.9600
C12A C13A 1.350(3)
C12A H12A 0.9599
C13A C14A 1.427(3)
C13A H13A 0.9600
N1 C2 1.331(2)
N1 C6 1.338(2)
C2 N7 1.386(2)
C2 C3 1.406(3)
C3 C4 1.369(3)
C3 H3A 0.9601
C4 C5 1.385(3)
C4 H4A 0.9600
C5 C6 1.369(3)
C5 H5A 0.9601
C6 H6A 0.9600
N7 C8 1.389(2)
N7 H7A 0.9001
C8 C9 1.398(2)
C8 C13 1.400(2)
C9 C10 1.375(2)
C9 H9A 0.9599
C10 C11 1.394(2)
C10 H10B 0.9599
C11 C12 1.389(2)
C11 S14 1.7541(18)
C12 C13 1.376(2)
C12 H12B 0.9600
C13 H13B 0.9600
S14 O1 1.4357(13)
S14 O2 1.4463(14)
S14 C15 1.751(2)
C15 C16 1.387(3)
C15 C20 1.396(3)
C16 C17 1.377(3)
C16 H16A 0.9598
C17 C18 1.405(3)
C17 H17A 0.9600
C18 N21 1.387(2)
C18 C19 1.405(3)
C19 C20 1.375(3)
C19 H19A 0.9600
C20 H20A 0.9600
N21 C22 1.390(2)
N21 H21A 0.9001
C22 N23 1.330(2)
C22 C27 1.402(3)
N23 C24 1.347(3)
C24 C25 1.365(3)
C24 H24A 0.9601
C25 C26 1.390(3)
C25 H25A 0.9600
C26 C27 1.374(3)
C26 H26A 0.9600
C27 H27A 0.9601

loop_
_geom_hbond_atom_site_label_D
_geom_hbond_atom_site_label_H
_geom_hbond_atom_site_label_A
_geom_hbond_distance_DH
_geom_hbond_distance_HA
_geom_hbond_distance_DA
_geom_hbond_angle_DHA
_geom_hbond_site_symmetry_A
N7 H7A O2 0.90 2.15 3.027(2) 165.8 1_565
N21 H21A N1A 0.90 2.08 2.980(2) 175.9 .

loop_
_geom_torsion_atom_site_label_1
_geom_torsion_atom_site_label_2
_geom_torsion_atom_site_label_3
_geom_torsion_atom_site_label_4
_geom_torsion
C14A N1A C2A C3A 179.31(17)
C14A N1A C2A C7A -0.3(3)
N1A C2A C3A C4A 179.73(18)
C7A C2A C3A C4A -0.7(3)
C2A C3A C4A C5A -0.4(3)
C3A C4A C5A C6A 0.6(3)
C4A C5A C6A C7A 0.4(3)
C5A C6A C7A N8A 178.45(19)
C5A C6A C7A C2A -1.4(3)
N1A C2A C7A N8A 1.3(3)
C3A C2A C7A N8A -178.30(17)
N1A C2A C7A C6A -178.84(17)
C3A C2A C7A C6A 1.6(3)
C6A C7A N8A C9A 179.57(17)
C2A C7A N8A C9A -0.6(3)
C7A N8A C9A C10A 178.65(18)
C7A N8A C9A C14A -1.1(3)
N8A C9A C10A C11A 178.97(19)
C14A C9A C10A C11A -1.3(3)
C9A C10A C11A C12A -0.4(3)
C10A C11A C12A C13A 1.0(3)
C11A C12A C13A C14A 0.1(3)
C2A N1A C14A C9A -1.3(3)
C2A N1A C14A C13A 178.67(17)
N8A C9A C14A N1A 2.1(3)
C10A C9A C14A N1A -177.61(17)
N8A C9A C14A C13A -177.91(17)
C10A C9A C14A C13A 2.4(3)
C12A C13A C14A N1A 178.19(18)
C12A C13A C14A C9A -1.8(3)
C6 N1 C2 N7 179.35(16)
C6 N1 C2 C3 -0.9(3)
N1 C2 C3 C4 0.2(3)
N7 C2 C3 C4 179.95(17)
C2 C3 C4 C5 0.5(3)
C3 C4 C5 C6 -0.4(3)
C2 N1 C6 C5 1.0(3)
C4 C5 C6 N1 -0.4(3)
N1 C2 N7 C8 7.6(3)
C3 C2 N7 C8 -172.12(17)
C2 N7 C8 C9 175.26(18)
C2 N7 C8 C13 -4.0(3)
N7 C8 C9 C10 -178.06(16)
C13 C8 C9 C10 1.3(3)
C8 C9 C10 C11 -0.1(3)
C9 C10 C11 C12 -1.3(3)
C9 C10 C11 S14 178.90(14)
C10 C11 C12 C13 1.6(3)
S14 C11 C12 C13 -178.64(14)
C11 C12 C13 C8 -0.4(3)
N7 C8 C13 C12 178.25(17)
C9 C8 C13 C12 -1.0(3)
C12 C11 S14 O1 171.97(15)
C10 C11 S14 O1 -8.25(18)
C12 C11 S14 O2 42.29(17)
C10 C11 S14 O2 -137.94(15)
C12 C11 S14 C15 -72.62(17)
C10 C11 S14 C15 107.15(16)
O1 S14 C15 C16 32.84(17)
O2 S14 C15 C16 162.15(14)
C11 S14 C15 C16 -82.57(16)
O1 S14 C15 C20 -150.76(14)
O2 S14 C15 C20 -21.45(17)
C11 S14 C15 C20 93.83(16)
C20 C15 C16 C17 0.1(3)
S14 C15 C16 C17 176.53(14)
C15 C16 C17 C18 -0.1(3)
C16 C17 C18 N21 179.38(17)
C16 C17 C18 C19 0.2(3)
N21 C18 C19 C20 -179.44(16)
C17 C18 C19 C20 -0.2(3)
C18 C19 C20 C15 0.1(3)
C16 C15 C20 C19 0.0(3)
S14 C15 C20 C19 -176.47(13)
C19 C18 N21 C22 -178.38(18)
C17 C18 N21 C22 2.4(3)
C18 N21 C22 N23 3.7(3)
C18 N21 C22 C27 -177.35(18)
N21 C22 N23 C24 177.99(18)
C27 C22 N23 C24 -0.9(3)
C22 N23 C24 C25 0.5(3)
N23 C24 C25 C26 0.0(3)
C24 C25 C26 C27 -0.1(3)
C25 C26 C27 C22 -0.2(3)
N23 C22 C27 C26 0.8(3)
N21 C22 C27 C26 -178.12(17)
